data_1562060
loop_
_publ_author_name
'Yang, Gao-Shan'
'Liu, Chong-Bo'
'Liu, Hong'
'Robbins, Julianne'
'Zhang, Z. John'
'Yin, Hong-Shan'
'Wen, Hui-Liang'
'Wang, Yu-Hua'

_publ_section_title
;
 Rational assembly of Pb(II)/Cd(II)/Mn(II) coordination polymers based on
 flexible V-shaped dicarboxylate ligand: Syntheses, helical structures and
 properties
;
_journal_name_full 'Journal of Solid State Chemistry'
_journal_page_first 391
_journal_page_last 401
_journal_paper_doi 10.1016/j.jssc.2014.12.013
_journal_volume 225
_journal_year 2015
_chemical_formula_sum 'C31 H20 F6 N2 O6 Pb'
_chemical_formula_weight 837.68
_space_group_IT_number 14
_space_group_name_Hall '-P 2yn'
_space_group_name_H-M_alt 'P 1 21/n 1'
_symmetry_cell_setting monoclinic
_symmetry_space_group_name_H-M 'P 1 21/n 1'
_atom_sites_solution_hydrogens geom
_atom_sites_solution_primary direct
_atom_sites_solution_secondary difmap
_audit_creation_method SHELXL-97
_cell_angle_alpha 90.00
_cell_angle_beta 95.6460(10)
_cell_angle_gamma 90.00
_cell_formula_units_Z 4
_cell_length_a 7.9567(9)
_cell_length_b 31.578(4)
_cell_length_c 11.5957(14)
_cell_measurement_reflns_used 8619
_cell_measurement_temperature 296(2)
_cell_measurement_theta_max 25.75
_cell_measurement_theta_min 2.19
_cell_volume 2899.4(6)
_computing_cell_refinement 'Bruker SAINT'
_computing_data_collection 'Bruker APEX2'
_computing_data_reduction 'Bruker SAINT'
_computing_molecular_graphics 'Bruker SHELXTL'
_computing_publication_material 'Bruker SHELXTL'
_computing_structure_refinement 'SHELXL-97 (Sheldrick, 2008)'
_computing_structure_solution 'SHELXS-97 (Sheldrick, 2008)'
_diffrn_ambient_temperature 296(2)
_diffrn_measured_fraction_theta_full 0.998
_diffrn_measured_fraction_theta_max 0.998
_diffrn_measurement_device_type 'Bruker APEX-II CCD'
_diffrn_measurement_method '\f and \w scans'
_diffrn_radiation_monochromator graphite
_diffrn_radiation_source 'fine-focus sealed tube'
_diffrn_radiation_type MoK\a
_diffrn_radiation_wavelength 0.71073
_diffrn_reflns_av_R_equivalents 0.0459
_diffrn_reflns_av_sigmaI/netI 0.0448
_diffrn_reflns_limit_h_max 9
_diffrn_reflns_limit_h_min -9
_diffrn_reflns_limit_k_max 38
_diffrn_reflns_limit_k_min -38
_diffrn_reflns_limit_l_max 14
_diffrn_reflns_limit_l_min -14
_diffrn_reflns_number 21405
_diffrn_reflns_theta_full 25.50
_diffrn_reflns_theta_max 25.50
_diffrn_reflns_theta_min 2.19
_exptl_absorpt_coefficient_mu 5.906
_exptl_absorpt_correction_T_max 0.4711
_exptl_absorpt_correction_T_min 0.3702
_exptl_absorpt_correction_type multi-scan
_exptl_absorpt_process_details sadabs
_exptl_crystal_colour colourless
_exptl_crystal_density_diffrn 1.919
_exptl_crystal_density_method 'not measured'
_exptl_crystal_description block
_exptl_crystal_F_000 1616
_exptl_crystal_size_max 0.21
_exptl_crystal_size_mid 0.20
_exptl_crystal_size_min 0.15
_refine_diff_density_max 1.498
_refine_diff_density_min -0.995
_refine_diff_density_rms 0.134
_refine_ls_extinction_method none
_refine_ls_goodness_of_fit_ref 1.078
_refine_ls_hydrogen_treatment mixed
_refine_ls_matrix_type full
_refine_ls_number_parameters 415
_refine_ls_number_reflns 5393
_refine_ls_number_restraints 0
_refine_ls_restrained_S_all 1.078
_refine_ls_R_factor_all 0.0528
_refine_ls_R_factor_gt 0.0415
_refine_ls_shift/su_max 0.001
_refine_ls_shift/su_mean 0.000
_refine_ls_structure_factor_coef Fsqd
_refine_ls_weighting_details 'calc w=1/[\s^2^(Fo^2^)+(0.0522P)^2^+7.6149P] where P=(Fo^2^+2Fc^2^)/3'
_refine_ls_weighting_scheme calc
_refine_ls_wR_factor_gt 0.1060
_refine_ls_wR_factor_ref 0.1116
_reflns_number_gt 4548
_reflns_number_total 5393
_reflns_threshold_expression >2sigma(I)
_cod_data_source_file JSSC-2015-225-391.cif
_cod_data_source_block 2
_cod_depositor_comments
;
The following automatic conversions were performed:

data item '_symmetry_cell_setting' value 'Monoclinic' was changed to
'monoclinic' in accordance with the built-in table derived from the
CIF Core dictionary named 'cif_core.dic' version 2.4.5 last updated
on 2014-11-21.

Automatic conversion script
Id: cif_fix_values 8369 2020-08-20 11:38:08Z andrius 
;
_cod_original_sg_symbol_H-M P2(1)/n
_cod_database_code 1562060

loop_
_symmetry_equiv_pos_as_xyz
'x, y, z'
'-x+1/2, y+1/2, -z+1/2'
'-x, -y, -z'
'x-1/2, -y-1/2, z-1/2'

loop_
_atom_site_label
_atom_site_type_symbol
_atom_site_fract_x
_atom_site_fract_y
_atom_site_fract_z
_atom_site_U_iso_or_equiv
_atom_site_adp_type
_atom_site_occupancy
_atom_site_symmetry_multiplicity
_atom_site_calc_flag
_atom_site_refinement_flags
_atom_site_disorder_assembly
_atom_site_disorder_group
C1 C 0.4569(9) 0.9423(2) 0.8164(6) 0.0458(17) Uani 1 1 d . . .
C2 C 0.5408(9) 0.9021(2) 0.7791(7) 0.0506(18) Uani 1 1 d . . .
H2A H 0.6553 0.9088 0.7631 0.061 Uiso 1 1 calc R . .
H2B H 0.5475 0.8821 0.8427 0.061 Uiso 1 1 calc R . .
C3 C 0.3328(9) 0.8528(2) 0.6932(6) 0.0450(16) Uani 1 1 d . . .
C4 C 0.2424(10) 0.8492(2) 0.7878(6) 0.0506(18) Uani 1 1 d . . .
H4 H 0.2604 0.8681 0.8491 0.061 Uiso 1 1 calc R . .
C5 C 0.1230(10) 0.8167(2) 0.7911(6) 0.0492(18) Uani 1 1 d . . .
H5 H 0.0624 0.8143 0.8554 0.059 Uiso 1 1 calc R . .
C6 C 0.0940(8) 0.7886(2) 0.7020(6) 0.0407(15) Uani 1 1 d . . .
C7 C 0.1825(10) 0.7938(2) 0.6059(6) 0.0500(18) Uani 1 1 d . . .
H7 H 0.1621 0.7754 0.5435 0.060 Uiso 1 1 calc R . .
C8 C 0.2999(10) 0.8256(3) 0.6008(6) 0.054(2) Uani 1 1 d . . .
H8 H 0.3571 0.8286 0.5351 0.065 Uiso 1 1 calc R . .
C9 C -0.0276(9) 0.7501(2) 0.7002(6) 0.0455(17) Uani 1 1 d . . .
C10 C -0.0984(9) 0.7424(2) 0.8167(6) 0.0489(17) Uani 1 1 d . . .
C11 C -0.1763(11) 0.7593(3) 0.6093(7) 0.059(2) Uani 1 1 d . . .
C12 C 0.0711(9) 0.7098(2) 0.6723(6) 0.0448(16) Uani 1 1 d . . .
C13 C 0.0006(10) 0.6756(3) 0.6060(6) 0.0535(19) Uani 1 1 d . . .
H13 H -0.1138 0.6759 0.5801 0.064 Uiso 1 1 calc R . .
C14 C 0.0993(10) 0.6418(3) 0.5791(6) 0.056(2) Uani 1 1 d . . .
H14 H 0.0505 0.6196 0.5349 0.068 Uiso 1 1 calc R . .
C15 C 0.2678(9) 0.6403(2) 0.6164(7) 0.0507(18) Uani 1 1 d . . .
C16 C 0.3363(10) 0.6729(3) 0.6864(7) 0.058(2) Uani 1 1 d . . .
H16 H 0.4497 0.6720 0.7147 0.070 Uiso 1 1 calc R . .
C17 C 0.2389(10) 0.7062(2) 0.7141(7) 0.0536(19) Uani 1 1 d . . .
H17 H 0.2873 0.7272 0.7628 0.064 Uiso 1 1 calc R . .
C18 C 0.5327(10) 0.6087(2) 0.5927(7) 0.0542(19) Uani 1 1 d . . .
H18A H 0.5732 0.6068 0.6742 0.065 Uiso 1 1 calc R . .
H18B H 0.5679 0.6358 0.5637 0.065 Uiso 1 1 calc R . .
C19 C 0.6088(9) 0.5732(2) 0.5270(6) 0.0432(16) Uani 1 1 d . . .
C20 C -0.1376(10) 0.9940(2) 0.7364(7) 0.0525(19) Uani 1 1 d . . .
H20 H -0.1581 0.9769 0.7987 0.063 Uiso 1 1 calc R . .
C21 C -0.2626(11) 0.9975(3) 0.6431(8) 0.063(2) Uani 1 1 d . . .
H21 H -0.3613 0.9817 0.6418 0.076 Uiso 1 1 calc R . .
C22 C -0.2381(10) 1.0245(3) 0.5536(7) 0.065(2) Uani 1 1 d . . .
H22 H -0.3224 1.0281 0.4929 0.077 Uiso 1 1 calc R . .
C23 C -0.0876(10) 1.0464(2) 0.5541(6) 0.0467(17) Uani 1 1 d . . .
C24 C -0.0535(12) 1.0751(3) 0.4634(7) 0.065(2) Uani 1 1 d . . .
H24 H -0.1328 1.0787 0.3997 0.078 Uiso 1 1 calc R . .
C25 C 0.0910(13) 1.0968(3) 0.4697(7) 0.071(3) Uani 1 1 d . . .
H25 H 0.1074 1.1168 0.4131 0.086 Uiso 1 1 calc R . .
C26 C 0.2199(10) 1.0898(2) 0.5608(6) 0.0536(19) Uani 1 1 d . . .
C27 C 0.3748(12) 1.1115(3) 0.5661(8) 0.070(2) Uani 1 1 d . . .
H27 H 0.3928 1.1321 0.5114 0.084 Uiso 1 1 calc R . .
C28 C 0.4983(12) 1.1020(3) 0.6521(9) 0.068(2) Uani 1 1 d . . .
H28 H 0.6031 1.1153 0.6553 0.082 Uiso 1 1 calc R . .
C29 C 0.4643(10) 1.0720(3) 0.7358(7) 0.062(2) Uani 1 1 d . . .
H29 H 0.5490 1.0656 0.7942 0.074 Uiso 1 1 calc R . .
C30 C 0.1953(9) 1.0614(2) 0.6500(6) 0.0423(16) Uani 1 1 d . . .
C31 C 0.0359(9) 1.0400(2) 0.6490(6) 0.0416(15) Uani 1 1 d . . .
F1 F 0.0247(6) 0.73841(16) 0.9027(3) 0.0646(12) Uani 1 1 d . . .
F2 F -0.1880(6) 0.70678(15) 0.8171(4) 0.0679(13) Uani 1 1 d . . .
F3 F -0.1984(7) 0.77344(17) 0.8472(5) 0.0806(15) Uani 1 1 d . . .
F4 F -0.1325(6) 0.75736(19) 0.5019(4) 0.0838(17) Uani 1 1 d . . .
F5 F -0.2389(7) 0.7975(2) 0.6226(6) 0.0935(18) Uani 1 1 d . . .
F6 F -0.3066(6) 0.73186(18) 0.6129(5) 0.0791(15) Uani 1 1 d . . .
N1 N 0.0087(7) 1.01416(17) 0.7392(5) 0.0421(13) Uani 1 1 d . . .
N2 N 0.3164(7) 1.05225(18) 0.7355(5) 0.0448(14) Uani 1 1 d . . .
O1 O 0.5391(6) 0.96469(18) 0.8900(5) 0.0609(14) Uani 1 1 d . . .
O2 O 0.3098(6) 0.95087(16) 0.7758(4) 0.0526(13) Uani 1 1 d . . .
O3 O 0.4546(7) 0.88257(16) 0.6788(4) 0.0551(13) Uani 1 1 d . . .
O4 O 0.3540(7) 0.60600(17) 0.5794(5) 0.0684(16) Uani 1 1 d . . .
O5 O 0.7644(7) 0.57218(18) 0.5327(5) 0.0667(15) Uani 1 1 d . . .
O6 O 0.5143(6) 0.54657(17) 0.4743(5) 0.0555(13) Uani 1 1 d . . .
Pb1 Pb 0.24205(3) 1.005244(8) 0.91343(2) 0.04072(11) Uani 1 1 d . . .

loop_
_atom_site_aniso_label
_atom_site_aniso_U_11
_atom_site_aniso_U_22
_atom_site_aniso_U_33
_atom_site_aniso_U_23
_atom_site_aniso_U_13
_atom_site_aniso_U_12
C1 0.040(4) 0.057(4) 0.041(4) -0.004(3) 0.005(3) -0.004(3)
C2 0.044(4) 0.050(4) 0.058(5) -0.003(3) 0.006(4) -0.007(3)
C3 0.055(4) 0.039(4) 0.041(4) -0.002(3) 0.010(3) -0.004(3)
C4 0.067(5) 0.046(4) 0.041(4) -0.010(3) 0.016(4) -0.003(3)
C5 0.057(5) 0.050(4) 0.044(4) 0.001(3) 0.017(3) 0.000(3)
C6 0.038(4) 0.045(4) 0.038(4) 0.004(3) 0.002(3) -0.002(3)
C7 0.059(5) 0.054(4) 0.039(4) -0.013(3) 0.014(3) -0.010(3)
C8 0.071(5) 0.059(5) 0.035(4) -0.003(3) 0.019(4) -0.011(4)
C9 0.041(4) 0.059(5) 0.035(4) 0.010(3) -0.003(3) -0.008(3)
C10 0.040(4) 0.059(5) 0.048(4) 0.008(3) 0.006(3) -0.003(3)
C11 0.051(5) 0.068(6) 0.054(5) 0.014(4) -0.009(4) -0.002(4)
C12 0.046(4) 0.050(4) 0.038(4) -0.004(3) 0.002(3) -0.011(3)
C13 0.045(4) 0.066(5) 0.048(4) -0.003(4) -0.004(3) -0.014(4)
C14 0.062(5) 0.061(5) 0.045(4) -0.017(4) 0.001(4) -0.018(4)
C15 0.055(5) 0.039(4) 0.059(5) -0.010(3) 0.008(4) -0.014(3)
C16 0.049(5) 0.058(5) 0.067(5) -0.014(4) 0.003(4) -0.005(4)
C17 0.049(5) 0.053(4) 0.056(5) -0.016(4) -0.009(4) -0.004(3)
C18 0.056(5) 0.051(4) 0.056(5) -0.011(3) 0.006(4) -0.012(3)
C19 0.045(4) 0.038(4) 0.048(4) -0.002(3) 0.011(3) -0.013(3)
C20 0.046(4) 0.053(4) 0.057(5) 0.000(3) -0.001(4) -0.005(3)
C21 0.042(5) 0.078(6) 0.066(6) -0.003(4) -0.008(4) -0.006(4)
C22 0.053(5) 0.087(6) 0.049(5) -0.012(4) -0.020(4) 0.013(4)
C23 0.056(5) 0.048(4) 0.035(4) -0.002(3) -0.004(3) 0.012(3)
C24 0.083(6) 0.067(5) 0.043(4) 0.003(4) -0.008(4) 0.017(5)
C25 0.094(7) 0.074(6) 0.045(5) 0.018(4) 0.000(5) -0.005(5)
C26 0.069(5) 0.050(4) 0.043(4) 0.000(3) 0.008(4) 0.001(4)
C27 0.084(7) 0.067(6) 0.062(6) 0.004(4) 0.031(5) -0.018(5)
C28 0.061(6) 0.058(5) 0.090(7) -0.003(5) 0.032(5) -0.016(4)
C29 0.047(5) 0.079(6) 0.060(5) -0.006(4) 0.006(4) -0.011(4)
C30 0.057(4) 0.039(4) 0.032(3) -0.006(3) 0.007(3) 0.002(3)
C31 0.045(4) 0.047(4) 0.033(3) -0.002(3) -0.001(3) 0.005(3)
F1 0.064(3) 0.092(4) 0.036(2) 0.009(2) -0.004(2) -0.015(2)
F2 0.068(3) 0.077(3) 0.059(3) 0.014(2) 0.010(2) -0.022(2)
F3 0.079(4) 0.083(4) 0.085(4) 0.003(3) 0.038(3) 0.005(3)
F4 0.070(4) 0.132(5) 0.045(3) 0.026(3) -0.020(2) -0.017(3)
F5 0.061(4) 0.099(5) 0.115(5) 0.027(4) -0.019(3) 0.008(3)
F6 0.051(3) 0.101(4) 0.080(4) 0.025(3) -0.019(2) -0.017(3)
N1 0.046(3) 0.042(3) 0.039(3) 0.002(2) 0.003(3) 0.002(3)
N2 0.047(4) 0.049(3) 0.038(3) -0.001(3) 0.004(3) 0.001(3)
O1 0.046(3) 0.068(4) 0.068(4) -0.025(3) 0.001(3) -0.009(3)
O2 0.050(3) 0.054(3) 0.051(3) -0.006(2) -0.008(2) 0.003(2)
O3 0.067(4) 0.049(3) 0.052(3) -0.012(2) 0.018(3) -0.017(2)
O4 0.057(4) 0.055(3) 0.097(5) -0.028(3) 0.026(3) -0.016(3)
O5 0.054(4) 0.070(4) 0.077(4) -0.023(3) 0.009(3) -0.013(3)
O6 0.050(3) 0.057(3) 0.060(3) -0.015(3) 0.008(3) -0.006(2)
Pb1 0.03782(17) 0.04489(17) 0.03879(17) 0.00087(11) 0.00040(11) 0.00197(11)

loop_
_atom_type_symbol
_atom_type_description
_atom_type_scat_dispersion_real
_atom_type_scat_dispersion_imag
_atom_type_scat_source
C C 0.0033 0.0016 'International Tables Vol C Tables 4.2.6.8 and 6.1.1.4'
H H 0.0000 0.0000 'International Tables Vol C Tables 4.2.6.8 and 6.1.1.4'
N N 0.0061 0.0033 'International Tables Vol C Tables 4.2.6.8 and 6.1.1.4'
O O 0.0106 0.0060 'International Tables Vol C Tables 4.2.6.8 and 6.1.1.4'
F F 0.0171 0.0103 'International Tables Vol C Tables 4.2.6.8 and 6.1.1.4'
Pb Pb -3.3944 10.1111 'International Tables Vol C Tables 4.2.6.8 and 6.1.1.4'

loop_
_geom_angle_atom_site_label_1
_geom_angle_atom_site_label_2
_geom_angle_atom_site_label_3
_geom_angle
_geom_angle_site_symmetry_1
_geom_angle_site_symmetry_3
O1 C1 O2 123.1(7) . .
O1 C1 C2 117.1(7) . .
O2 C1 C2 119.8(6) . .
O3 C2 C1 113.8(6) . .
O3 C2 H2A 108.8 . .
C1 C2 H2A 108.8 . .
O3 C2 H2B 108.8 . .
C1 C2 H2B 108.8 . .
H2A C2 H2B 107.7 . .
O3 C3 C4 125.9(6) . .
O3 C3 C8 114.5(6) . .
C4 C3 C8 119.5(7) . .
C3 C4 C5 119.6(7) . .
C3 C4 H4 120.2 . .
C5 C4 H4 120.2 . .
C6 C5 C4 121.3(7) . .
C6 C5 H5 119.4 . .
C4 C5 H5 119.4 . .
C5 C6 C7 118.1(6) . .
C5 C6 C9 125.3(6) . .
C7 C6 C9 116.6(6) . .
C8 C7 C6 121.5(6) . .
C8 C7 H7 119.2 . .
C6 C7 H7 119.2 . .
C7 C8 C3 119.9(7) . .
C7 C8 H8 120.0 . .
C3 C8 H8 120.0 . .
C11 C9 C10 108.0(6) . .
C11 C9 C12 112.6(6) . .
C10 C9 C12 106.9(6) . .
C11 C9 C6 107.4(6) . .
C10 C9 C6 113.3(6) . .
C12 C9 C6 108.6(6) . .
F2 C10 F3 106.7(6) . .
F2 C10 F1 105.8(6) . .
F3 C10 F1 106.5(7) . .
F2 C10 C9 112.4(6) . .
F3 C10 C9 113.4(6) . .
F1 C10 C9 111.6(6) . .
F5 C11 F4 106.7(7) . .
F5 C11 F6 106.4(7) . .
F4 C11 F6 105.8(7) . .
F5 C11 C9 111.5(7) . .
F4 C11 C9 112.4(7) . .
F6 C11 C9 113.6(6) . .
C17 C12 C13 116.7(7) . .
C17 C12 C9 119.2(6) . .
C13 C12 C9 124.2(7) . .
C14 C13 C12 120.8(7) . .
C14 C13 H13 119.6 . .
C12 C13 H13 119.6 . .
C15 C14 C13 121.1(7) . .
C15 C14 H14 119.5 . .
C13 C14 H14 119.5 . .
C14 C15 O4 115.5(6) . .
C14 C15 C16 118.4(7) . .
O4 C15 C16 126.1(7) . .
C17 C16 C15 120.7(8) . .
C17 C16 H16 119.7 . .
C15 C16 H16 119.7 . .
C16 C17 C12 122.2(7) . .
C16 C17 H17 118.9 . .
C12 C17 H17 118.9 . .
O4 C18 C19 110.3(6) . .
O4 C18 H18A 109.6 . .
C19 C18 H18A 109.6 . .
O4 C18 H18B 109.6 . .
C19 C18 H18B 109.6 . .
H18A C18 H18B 108.1 . .
O5 C19 O6 124.2(7) . .
O5 C19 C18 116.2(6) . .
O6 C19 C18 119.6(6) . .
N1 C20 C21 122.5(8) . .
N1 C20 H20 118.8 . .
C21 C20 H20 118.8 . .
C22 C21 C20 119.4(8) . .
C22 C21 H21 120.3 . .
C20 C21 H21 120.3 . .
C21 C22 C23 119.7(7) . .
C21 C22 H22 120.2 . .
C23 C22 H22 120.2 . .
C22 C23 C31 117.8(7) . .
C22 C23 C24 122.6(7) . .
C31 C23 C24 119.6(7) . .
C25 C24 C23 120.6(8) . .
C25 C24 H24 119.7 . .
C23 C24 H24 119.7 . .
C24 C25 C26 121.2(8) . .
C24 C25 H25 119.4 . .
C26 C25 H25 119.4 . .
C30 C26 C27 117.8(8) . .
C30 C26 C25 120.6(8) . .
C27 C26 C25 121.6(8) . .
C28 C27 C26 119.4(8) . .
C28 C27 H27 120.3 . .
C26 C27 H27 120.3 . .
C27 C28 C29 118.7(8) . .
C27 C28 H28 120.6 . .
C29 C28 H28 120.6 . .
N2 C29 C28 123.1(8) . .
N2 C29 H29 118.4 . .
C28 C29 H29 118.4 . .
N2 C30 C26 122.8(7) . .
N2 C30 C31 118.2(6) . .
C26 C30 C31 118.9(7) . .
N1 C31 C23 122.2(7) . .
N1 C31 C30 118.9(6) . .
C23 C31 C30 118.9(6) . .
C20 N1 C31 118.4(6) . .
C20 N1 Pb1 121.5(5) . .
C31 N1 Pb1 120.2(4) . .
C29 N2 C30 118.0(7) . .
C29 N2 Pb1 121.6(5) . .
C30 N2 Pb1 119.7(5) . .
C1 O1 Pb1 86.2(4) . .
C1 O2 Pb1 99.5(4) . .
C3 O3 C2 119.0(6) . .
C15 O4 C18 116.4(5) . .
C19 O6 Pb1 98.9(4) . 4_675
O2 Pb1 O6 86.53(18) . 4_576
O2 Pb1 N1 75.93(17) . .
O6 Pb1 N1 79.42(17) 4_576 .
O2 Pb1 N2 78.75(18) . .
O6 Pb1 N2 141.28(17) 4_576 .
N1 Pb1 N2 62.36(18) . .
O2 Pb1 O1 49.79(16) . .
O6 Pb1 O1 111.55(17) 4_576 .
N1 Pb1 O1 121.94(17) . .
N2 Pb1 O1 85.61(18) . .

loop_
_geom_bond_atom_site_label_1
_geom_bond_atom_site_label_2
_geom_bond_distance
_geom_bond_site_symmetry_2
C1 O1 1.243(8) .
C1 O2 1.247(8) .
C1 C2 1.515(10) .
C2 O3 1.431(9) .
C2 H2A 0.9700 .
C2 H2B 0.9700 .
C3 O3 1.372(8) .
C3 C4 1.374(10) .
C3 C8 1.380(10) .
C4 C5 1.401(10) .
C4 H4 0.9300 .
C5 C6 1.365(10) .
C5 H5 0.9300 .
C6 C7 1.385(9) .
C6 C9 1.551(9) .
C7 C8 1.376(10) .
C7 H7 0.9300 .
C8 H8 0.9300 .
C9 C11 1.533(10) .
C9 C10 1.533(10) .
C9 C12 1.548(10) .
C10 F2 1.331(8) .
C10 F3 1.333(9) .
C10 F1 1.333(8) .
C11 F5 1.321(10) .
C11 F4 1.327(9) .
C11 F6 1.354(9) .
C12 C17 1.380(10) .
C12 C13 1.409(10) .
C13 C14 1.380(11) .
C13 H13 0.9300 .
C14 C15 1.369(10) .
C14 H14 0.9300 .
C15 O4 1.374(9) .
C15 C16 1.388(10) .
C16 C17 1.362(11) .
C16 H16 0.9300 .
C17 H17 0.9300 .
C18 O4 1.418(9) .
C18 C19 1.514(10) .
C18 H18A 0.9700 .
C18 H18B 0.9700 .
C19 O5 1.234(8) .
C19 O6 1.247(8) .
C20 N1 1.324(10) .
C20 C21 1.400(12) .
C20 H20 0.9300 .
C21 C22 1.371(14) .
C21 H21 0.9300 .
C22 C23 1.382(11) .
C22 H22 0.9300 .
C23 C31 1.416(9) .
C23 C24 1.435(11) .
C24 C25 1.333(13) .
C24 H24 0.9300 .
C25 C26 1.416(11) .
C25 H25 0.9300 .
C26 C30 1.397(10) .
C26 C27 1.407(11) .
C27 C28 1.363(13) .
C27 H27 0.9300 .
C28 C29 1.402(12) .
C28 H28 0.9300 .
C29 N2 1.332(9) .
C29 H29 0.9300 .
C30 N2 1.344(9) .
C30 C31 1.437(10) .
C31 N1 1.360(8) .
N1 Pb1 2.621(6) .
N2 Pb1 2.655(6) .
O1 Pb1 2.725(5) .
O2 Pb1 2.440(5) .
O6 Pb1 2.591(5) 4_675
Pb1 O6 2.591(5) 4_576

loop_
_geom_torsion_atom_site_label_1
_geom_torsion_atom_site_label_2
_geom_torsion_atom_site_label_3
_geom_torsion_atom_site_label_4
_geom_torsion
_geom_torsion_site_symmetry_1
_geom_torsion_site_symmetry_2
_geom_torsion_site_symmetry_3
_geom_torsion_site_symmetry_4
O1 C1 C2 O3 -168.1(6) . . . .
O2 C1 C2 O3 13.9(10) . . . .
O3 C3 C4 C5 -179.1(7) . . . .
C8 C3 C4 C5 2.6(12) . . . .
C3 C4 C5 C6 -0.2(12) . . . .
C4 C5 C6 C7 -1.9(11) . . . .
C4 C5 C6 C9 176.3(7) . . . .
C5 C6 C7 C8 1.7(12) . . . .
C9 C6 C7 C8 -176.7(7) . . . .
C6 C7 C8 C3 0.6(13) . . . .
O3 C3 C8 C7 178.7(7) . . . .
C4 C3 C8 C7 -2.8(12) . . . .
C5 C6 C9 C11 111.6(8) . . . .
C7 C6 C9 C11 -70.1(8) . . . .
C5 C6 C9 C10 -7.7(10) . . . .
C7 C6 C9 C10 170.6(6) . . . .
C5 C6 C9 C12 -126.3(7) . . . .
C7 C6 C9 C12 52.0(8) . . . .
C11 C9 C10 F2 67.6(8) . . . .
C12 C9 C10 F2 -53.8(7) . . . .
C6 C9 C10 F2 -173.4(6) . . . .
C11 C9 C10 F3 -53.5(8) . . . .
C12 C9 C10 F3 -174.9(6) . . . .
C6 C9 C10 F3 65.5(8) . . . .
C11 C9 C10 F1 -173.7(6) . . . .
C12 C9 C10 F1 64.9(7) . . . .
C6 C9 C10 F1 -54.8(8) . . . .
C10 C9 C11 F5 73.9(8) . . . .
C12 C9 C11 F5 -168.3(6) . . . .
C6 C9 C11 F5 -48.7(9) . . . .
C10 C9 C11 F4 -166.4(7) . . . .
C12 C9 C11 F4 -48.5(9) . . . .
C6 C9 C11 F4 71.0(8) . . . .
C10 C9 C11 F6 -46.3(9) . . . .
C12 C9 C11 F6 71.5(9) . . . .
C6 C9 C11 F6 -168.9(7) . . . .
C11 C9 C12 C17 154.0(7) . . . .
C10 C9 C12 C17 -87.5(8) . . . .
C6 C9 C12 C17 35.2(9) . . . .
C11 C9 C12 C13 -26.1(10) . . . .
C10 C9 C12 C13 92.5(8) . . . .
C6 C9 C12 C13 -144.9(7) . . . .
C17 C12 C13 C14 -3.9(11) . . . .
C9 C12 C13 C14 176.2(7) . . . .
C12 C13 C14 C15 0.3(12) . . . .
C13 C14 C15 O4 -177.0(7) . . . .
C13 C14 C15 C16 2.7(12) . . . .
C14 C15 C16 C17 -2.1(12) . . . .
O4 C15 C16 C17 177.7(8) . . . .
C15 C16 C17 C12 -1.7(13) . . . .
C13 C12 C17 C16 4.6(12) . . . .
C9 C12 C17 C16 -175.5(7) . . . .
O4 C18 C19 O5 -179.7(7) . . . .
O4 C18 C19 O6 -1.7(10) . . . .
N1 C20 C21 C22 -3.7(13) . . . .
C20 C21 C22 C23 2.9(13) . . . .
C21 C22 C23 C31 -0.4(12) . . . .
C21 C22 C23 C24 180.0(8) . . . .
C22 C23 C24 C25 177.4(9) . . . .
C31 C23 C24 C25 -2.2(12) . . . .
C23 C24 C25 C26 4.9(14) . . . .
C24 C25 C26 C30 -3.3(13) . . . .
C24 C25 C26 C27 178.0(9) . . . .
C30 C26 C27 C28 4.7(12) . . . .
C25 C26 C27 C28 -176.6(9) . . . .
C26 C27 C28 C29 -2.6(13) . . . .
C27 C28 C29 N2 -0.2(13) . . . .
C27 C26 C30 N2 -4.3(11) . . . .
C25 C26 C30 N2 176.9(7) . . . .
C27 C26 C30 C31 177.7(7) . . . .
C25 C26 C30 C31 -1.1(11) . . . .
C22 C23 C31 N1 -1.7(10) . . . .
C24 C23 C31 N1 178.0(7) . . . .
C22 C23 C31 C30 178.3(7) . . . .
C24 C23 C31 C30 -2.1(10) . . . .
N2 C30 C31 N1 5.5(9) . . . .
C26 C30 C31 N1 -176.4(6) . . . .
N2 C30 C31 C23 -174.5(6) . . . .
C26 C30 C31 C23 3.6(10) . . . .
C21 C20 N1 C31 1.7(11) . . . .
C21 C20 N1 Pb1 -178.5(6) . . . .
C23 C31 N1 C20 1.1(10) . . . .
C30 C31 N1 C20 -178.9(6) . . . .
C23 C31 N1 Pb1 -178.8(5) . . . .
C30 C31 N1 Pb1 1.3(8) . . . .
C28 C29 N2 C30 0.7(12) . . . .
C28 C29 N2 Pb1 -170.0(6) . . . .
C26 C30 N2 C29 1.6(10) . . . .
C31 C30 N2 C29 179.6(6) . . . .
C26 C30 N2 Pb1 172.5(5) . . . .
C31 C30 N2 Pb1 -9.5(8) . . . .
O2 C1 O1 Pb1 11.8(7) . . . .
C2 C1 O1 Pb1 -166.2(6) . . . .
O1 C1 O2 Pb1 -13.3(8) . . . .
C2 C1 O2 Pb1 164.6(6) . . . .
C4 C3 O3 C2 23.5(11) . . . .
C8 C3 O3 C2 -158.2(7) . . . .
C1 C2 O3 C3 -90.4(8) . . . .
C14 C15 O4 C18 165.3(7) . . . .
C16 C15 O4 C18 -14.5(12) . . . .
C19 C18 O4 C15 -168.5(7) . . . .
O5 C19 O6 Pb1 4.7(8) . . . 4_675
C18 C19 O6 Pb1 -173.1(6) . . . 4_675
C1 O2 Pb1 O6 -115.6(5) . . . 4_576
C1 O2 Pb1 N1 164.5(5) . . . .
C1 O2 Pb1 N2 100.4(5) . . . .
C1 O2 Pb1 O1 6.6(4) . . . .
C20 N1 Pb1 O2 91.6(6) . . . .
C31 N1 Pb1 O2 -88.6(5) . . . .
C20 N1 Pb1 O6 2.6(5) . . . 4_576
C31 N1 Pb1 O6 -177.6(5) . . . 4_576
C20 N1 Pb1 N2 176.1(6) . . . .
C31 N1 Pb1 N2 -4.1(5) . . . .
C20 N1 Pb1 O1 111.5(6) . . . .
C31 N1 Pb1 O1 -68.7(5) . . . .
C29 N2 Pb1 O2 -102.6(6) . . . .
C30 N2 Pb1 O2 86.9(5) . . . .
C29 N2 Pb1 O6 -172.3(5) . . . 4_576
C30 N2 Pb1 O6 17.2(6) . . . 4_576
C29 N2 Pb1 N1 177.6(6) . . . .
C30 N2 Pb1 N1 7.0(4) . . . .
C29 N2 Pb1 O1 -52.7(6) . . . .
C30 N2 Pb1 O1 136.8(5) . . . .
C1 O1 Pb1 O2 -6.6(4) . . . .
C1 O1 Pb1 O6 58.6(5) . . . 4_576
C1 O1 Pb1 N1 -32.1(5) . . . .
C1 O1 Pb1 N2 -85.5(4) . . . .
